data_4134679
loop_
_publ_author_name
'Nisbet, Matthew L.'
'Pendleton, Ian M.'
'Nolis, Gene M.'
'Griffith, Kent J.'
'Schrier, Joshua'
'Cabana, Jordi'
'Norquist, Alexander J.'
'Poeppelmeier, Kenneth R.'

_publ_section_title
;
 Machine-Learning-Assisted Synthesis of Polar Racemates.
;
_journal_issue 16
_journal_name_full 'Journal of the American Chemical Society'
_journal_page_first 7555
_journal_page_last 7566
_journal_paper_doi 10.1021/jacs.0c01239
_journal_volume 142
_journal_year 2020
_chemical_formula_moiety '0.5(C20 H24 Cu2 F12 Hf2 N4 O4)'
_chemical_formula_sum 'C10 H12 Cu F6 Hf N2 O2'
_chemical_formula_weight 548.25
_space_group_crystal_system monoclinic
_space_group_IT_number 13
_space_group_name_Hall '-P 2yac'
_space_group_name_H-M_alt 'P 1 2/n 1'
_atom_sites_solution_hydrogens mixed
_atom_sites_solution_primary dual
_audit_creation_date 2019-12-16
_audit_creation_method
;
Olex2 1.2
(compiled 2018.05.29 svn.r3508 for OlexSys, GUI svn.r5506)
;
_cell_angle_alpha 90
_cell_angle_beta 90.846(2)
_cell_angle_gamma 90
_cell_formula_units_Z 2
_cell_length_a 6.2590(3)
_cell_length_b 9.2167(5)
_cell_length_c 12.2518(7)
_cell_measurement_reflns_used 5208
_cell_measurement_temperature 100
_cell_measurement_theta_max 30.562
_cell_measurement_theta_min 3.255
_cell_volume 706.70(7)
_computing_cell_refinement 'SAINT V8.38A (?, 2016)'
_computing_data_collection 'APEX2 V2017.3 (Bruker, 2017)'
_computing_data_reduction 'SAINT V8.38A (?, 2016)'
_computing_molecular_graphics 'Olex2 (Dolomanov et al., 2009)'
_computing_publication_material 'Olex2 (Dolomanov et al., 2009)'
_computing_structure_refinement 'XL (Sheldrick, 2008)'
_computing_structure_solution 'XT (Sheldrick, 2015)'
_diffrn_ambient_temperature 100.11
_diffrn_detector_area_resol_mean 8
_diffrn_measured_fraction_theta_full 0.995
_diffrn_measured_fraction_theta_max 0.994
_diffrn_measurement_device_type 'Bruker Kappa APEX CCD area detector'
_diffrn_measurement_method '\w and \f scans'
_diffrn_radiation_monochromator 'MX optics'
_diffrn_radiation_type MoK\a
_diffrn_radiation_wavelength 0.71073
_diffrn_reflns_av_R_equivalents 0.0212
_diffrn_reflns_av_unetI/netI 0.0200
_diffrn_reflns_Laue_measured_fraction_full 0.995
_diffrn_reflns_Laue_measured_fraction_max 0.994
_diffrn_reflns_limit_h_max 7
_diffrn_reflns_limit_h_min -8
_diffrn_reflns_limit_k_max 11
_diffrn_reflns_limit_k_min -13
_diffrn_reflns_limit_l_max 17
_diffrn_reflns_limit_l_min -11
_diffrn_reflns_number 6434
_diffrn_reflns_point_group_measured_fraction_full 0.995
_diffrn_reflns_point_group_measured_fraction_max 0.994
_diffrn_reflns_theta_full 25.242
_diffrn_reflns_theta_max 30.562
_diffrn_reflns_theta_min 3.326
_diffrn_source microsource
_diffrn_standards_number 0
_exptl_absorpt_coefficient_mu 8.919
_exptl_absorpt_correction_T_max 0.7461
_exptl_absorpt_correction_T_min 0.5859
_exptl_absorpt_correction_type multi-scan
_exptl_absorpt_process_details
'SADABS-2016/2 (Bruker,2016/2) was used for absorption correction. wR2(int) was 0.0622 before and 0.0302 after correction. The Ratio of minimum to maximum transmission is 0.7853. The \l/2 correction factor is Not present.'
_exptl_crystal_colour blue
_exptl_crystal_colour_primary blue
_exptl_crystal_density_diffrn 2.576
_exptl_crystal_description block
_exptl_crystal_F_000 514
_exptl_crystal_size_max 0.132
_exptl_crystal_size_mid 0.127
_exptl_crystal_size_min 0.07
_refine_diff_density_max 1.152
_refine_diff_density_min -1.699
_refine_diff_density_rms 0.136
_refine_ls_extinction_method none
_refine_ls_goodness_of_fit_ref 1.120
_refine_ls_hydrogen_treatment mixed
_refine_ls_matrix_type full
_refine_ls_number_parameters 110
_refine_ls_number_reflns 2156
_refine_ls_number_restraints 0
_refine_ls_restrained_S_all 1.120
_refine_ls_R_factor_all 0.0166
_refine_ls_R_factor_gt 0.0162
_refine_ls_shift/su_max 0.001
_refine_ls_shift/su_mean 0.000
_refine_ls_structure_factor_coef Fsqd
_refine_ls_weighting_details 'w=1/[\s^2^(Fo^2^)+(0.0230P)^2^+0.3458P] where P=(Fo^2^+2Fc^2^)/3'
_refine_ls_weighting_scheme calc
_refine_ls_wR_factor_gt 0.0425
_refine_ls_wR_factor_ref 0.0428
_reflns_Friedel_coverage 0.000
_reflns_number_gt 2109
_reflns_number_total 2156
_reflns_threshold_expression 'I > 2\s(I)'
_cod_data_source_file ja0c01239_si_004.cif
_cod_data_source_block work2
_cod_depositor_comments 'Adding full bibliography for 4134676--4134681.cif.'
_cod_database_code 4134679
_shelx_shelxl_version_number 2018/3
_shelx_space_group_comment
;
The symmetry employed for this shelxl refinement is uniquely defined
by the following loop, which should always be used as a source of
symmetry information in preference to the above space-group names.
They are only intended as comments.
;
_shelx_estimated_absorpt_t_max 0.574
_shelx_estimated_absorpt_t_min 0.386
_olex2_refinement_description
;
1. Fixed Uiso
 At 1.2 times of:
  All C(H) groups
2.a Aromatic/amide H refined with riding coordinates:
 C1(H1), C2(H2), C3(H3), C4(H4)
;
_olex2_submission_special_instructions 'No special instructions were received'

loop_
_space_group_symop_operation_xyz
'x, y, z'
'-x+1/2, y, -z+1/2'
'-x, -y, -z'
'x-1/2, -y, z-1/2'

loop_
_atom_site_label
_atom_site_type_symbol
_atom_site_fract_x
_atom_site_fract_y
_atom_site_fract_z
_atom_site_U_iso_or_equiv
_atom_site_adp_type
_atom_site_occupancy
_atom_site_site_symmetry_order
_atom_site_calc_flag
_atom_site_refinement_flags_posn
_atom_site_refinement_flags_adp
_atom_site_refinement_flags_occupancy
_atom_site_disorder_assembly
_atom_site_disorder_group
Hf1 Hf 0.500000 0.000000 0.500000 0.00807(4) Uani 1 2 d S T P . .
Cu1 Cu 0.250000 0.21102(3) 0.750000 0.00716(6) Uani 1 2 d S T P . .
F1 F 0.42239(18) 0.18148(12) 0.58047(9) 0.0124(2) Uani 1 1 d . . . . .
F2 F 0.3941(2) 0.08461(13) 0.35900(9) 0.0163(2) Uani 1 1 d . . . . .
F3 F 0.78986(18) 0.07963(13) 0.46875(9) 0.0166(2) Uani 1 1 d . . . . .
O1 O 0.0431(2) 0.06676(16) 0.69506(13) 0.0138(3) Uani 1 1 d . . . . .
H1A H -0.012(9) 0.026(5) 0.733(5) 0.050(14) Uiso 1 1 d . . . . .
H1B H 0.070(7) 0.024(4) 0.650(4) 0.033(11) Uiso 1 1 d . . . . .
N1 N 0.4270(3) 0.3736(2) 0.80678(14) 0.0134(3) Uani 1 1 d . . . . .
C1 C 0.6078(4) 0.3605(3) 0.86543(19) 0.0222(5) Uani 1 1 d . . . . .
H1 H 0.662351 0.266399 0.880810 0.027 Uiso 1 1 calc R . . . .
C2 C 0.7176(6) 0.4811(4) 0.9044(3) 0.0362(7) Uani 1 1 d . . . . .
H2 H 0.846262 0.469596 0.945602 0.043 Uiso 1 1 calc R . . . .
C3 C 0.6385(6) 0.6173(4) 0.8828(2) 0.0425(9) Uani 1 1 d . . . . .
H3 H 0.710778 0.700966 0.909585 0.051 Uiso 1 1 calc R . . . .
C4 C 0.4522(6) 0.6312(3) 0.8215(2) 0.0346(7) Uani 1 1 d . . . . .
H4 H 0.395431 0.724517 0.805500 0.041 Uiso 1 1 calc R . . . .
C5 C 0.3489(5) 0.50704(18) 0.7834(2) 0.0181(5) Uani 1 1 d . . . . .

loop_
_atom_site_aniso_label
_atom_site_aniso_U_11
_atom_site_aniso_U_22
_atom_site_aniso_U_33
_atom_site_aniso_U_23
_atom_site_aniso_U_13
_atom_site_aniso_U_12
Hf1 0.01035(7) 0.00898(7) 0.00488(6) -0.00044(3) 0.00044(4) 0.00238(3)
Cu1 0.00812(12) 0.00694(12) 0.00638(12) 0.000 -0.00099(9) 0.000
F1 0.0171(5) 0.0102(5) 0.0099(5) -0.0015(4) 0.0023(4) 0.0019(4)
F2 0.0241(6) 0.0171(5) 0.0076(5) 0.0005(4) -0.0023(4) 0.0086(5)
F3 0.0148(5) 0.0188(5) 0.0162(5) -0.0060(4) 0.0043(4) -0.0029(4)
O1 0.0171(6) 0.0175(7) 0.0069(6) -0.0024(5) 0.0018(5) -0.0062(5)
N1 0.0153(8) 0.0143(7) 0.0108(7) -0.0018(6) 0.0020(6) -0.0050(6)
C1 0.0174(9) 0.0334(12) 0.0157(9) -0.0029(8) -0.0006(8) -0.0111(9)
C2 0.0318(15) 0.0545(17) 0.0222(13) -0.0098(11) -0.0011(12) -0.0311(13)
C3 0.058(2) 0.0376(16) 0.0319(14) -0.0128(12) 0.0087(14) -0.0365(16)
C4 0.0580(19) 0.0167(10) 0.0293(13) -0.0069(9) 0.0125(12) -0.0177(11)
C5 0.0281(13) 0.0119(10) 0.0144(11) -0.0022(6) 0.0076(10) -0.0054(6)

loop_
_atom_type_symbol
_atom_type_description
_atom_type_scat_dispersion_real
_atom_type_scat_dispersion_imag
_atom_type_scat_source
C C 0.0033 0.0016 'International Tables Vol C Tables 4.2.6.8 and 6.1.1.4'
H H 0.0000 0.0000 'International Tables Vol C Tables 4.2.6.8 and 6.1.1.4'
Cu Cu 0.3201 1.2651 'International Tables Vol C Tables 4.2.6.8 and 6.1.1.4'
F F 0.0171 0.0103 'International Tables Vol C Tables 4.2.6.8 and 6.1.1.4'
Hf Hf -0.5830 6.1852 'International Tables Vol C Tables 4.2.6.8 and 6.1.1.4'
N N 0.0061 0.0033 'International Tables Vol C Tables 4.2.6.8 and 6.1.1.4'
O O 0.0106 0.0060 'International Tables Vol C Tables 4.2.6.8 and 6.1.1.4'

loop_
_geom_angle_atom_site_label_1
_geom_angle_atom_site_label_2
_geom_angle_atom_site_label_3
_geom_angle
_geom_angle_site_symmetry_1
_geom_angle_site_symmetry_3
_geom_angle_publ_flag
F1 Hf1 F1 180.0 3_656 . ?
F2 Hf1 F1 88.86(5) . 3_656 ?
F2 Hf1 F1 91.14(5) . . ?
F2 Hf1 F1 88.86(5) 3_656 . ?
F2 Hf1 F1 91.14(5) 3_656 3_656 ?
F2 Hf1 F2 180.0 . 3_656 ?
F3 Hf1 F1 90.86(5) 3_656 3_656 ?
F3 Hf1 F1 90.86(5) . . ?
F3 Hf1 F1 89.14(5) 3_656 . ?
F3 Hf1 F1 89.14(5) . 3_656 ?
F3 Hf1 F2 91.06(5) . 3_656 ?
F3 Hf1 F2 91.06(5) 3_656 . ?
F3 Hf1 F2 88.94(5) . . ?
F3 Hf1 F2 88.94(5) 3_656 3_656 ?
F3 Hf1 F3 180.0 3_656 . ?
F1 Cu1 F1 166.81(5) . 2_556 ?
O1 Cu1 F1 85.20(6) 2_556 . ?
O1 Cu1 F1 85.90(6) . . ?
O1 Cu1 F1 85.20(6) . 2_556 ?
O1 Cu1 F1 85.90(6) 2_556 2_556 ?
O1 Cu1 O1 94.98(9) . 2_556 ?
O1 Cu1 N1 172.67(7) 2_556 2_556 ?
O1 Cu1 N1 91.67(7) . 2_556 ?
O1 Cu1 N1 91.67(7) 2_556 . ?
O1 Cu1 N1 172.67(7) . . ?
N1 Cu1 F1 92.21(6) 2_556 . ?
N1 Cu1 F1 97.75(6) 2_556 2_556 ?
N1 Cu1 F1 97.76(6) . . ?
N1 Cu1 F1 92.21(6) . 2_556 ?
N1 Cu1 N1 81.87(11) 2_556 . ?
Hf1 F1 Cu1 130.05(5) . . ?
Cu1 O1 H1A 118(4) . . ?
Cu1 O1 H1B 119(4) . . ?
H1A O1 H1B 110(5) . . ?
C1 N1 Cu1 125.74(17) . . ?
C1 N1 C5 119.8(2) . . ?
C5 N1 Cu1 114.48(16) . . ?
N1 C1 H1 119.2 . . ?
N1 C1 C2 121.6(3) . . ?
C2 C1 H1 119.2 . . ?
C1 C2 H2 120.3 . . ?
C3 C2 C1 119.4(3) . . ?
C3 C2 H2 120.3 . . ?
C2 C3 H3 120.4 . . ?
C2 C3 C4 119.2(3) . . ?
C4 C3 H3 120.4 . . ?
C3 C4 H4 120.3 . . ?
C3 C4 C5 119.3(3) . . ?
C5 C4 H4 120.3 . . ?
N1 C5 C4 120.8(3) . . ?
N1 C5 C5 114.55(14) . 2_556 ?
C4 C5 C5 124.63(19) . 2_556 ?

loop_
_geom_bond_atom_site_label_1
_geom_bond_atom_site_label_2
_geom_bond_distance
_geom_bond_site_symmetry_2
_geom_bond_publ_flag
Hf1 F1 2.0050(11) 3_656 ?
Hf1 F1 2.0050(11) . ?
Hf1 F2 1.9994(11) 3_656 ?
Hf1 F2 1.9994(11) . ?
Hf1 F3 1.9993(11) . ?
Hf1 F3 1.9993(11) 3_656 ?
Cu1 F1 2.3703(11) . ?
Cu1 F1 2.3704(11) 2_556 ?
Cu1 O1 1.9678(14) . ?
Cu1 O1 1.9678(14) 2_556 ?
Cu1 N1 1.9837(18) 2_556 ?
Cu1 N1 1.9837(18) . ?
O1 H1A 0.69(6) . ?
O1 H1B 0.70(5) . ?
N1 C1 1.337(3) . ?
N1 C5 1.352(3) . ?
C1 H1 0.9500 . ?
C1 C2 1.388(3) . ?
C2 H2 0.9500 . ?
C2 C3 1.374(5) . ?
C3 H3 0.9500 . ?
C3 C4 1.383(5) . ?
C4 H4 0.9500 . ?
C4 C5 1.391(3) . ?
C5 C5 1.475(6) 2_556 ?

loop_
_geom_hbond_atom_site_label_D
_geom_hbond_atom_site_label_H
_geom_hbond_atom_site_label_A
_geom_hbond_distance_DH
_geom_hbond_distance_HA
_geom_hbond_distance_DA
_geom_hbond_angle_DHA
_geom_hbond_site_symmetry_A
_geom_hbond_publ_flag
O1 H1A F2 0.69(6) 1.95(6) 2.6279(19) 167(6) 4_556 yes
O1 H1B F3 0.70(5) 1.96(5) 2.646(2) 167(5) 3_656 yes
